data_7027241
loop_
_publ_author_name
'Kato, Shinzi'
'Niyomura, Osamu'
'Kawahara, Yasuyuki'
'Kanda, Takahiro'

_publ_section_title
;
 Bis(phosphine)bis(tellurocarboxylato)-palladium(II) and -platinum(II)
 complexes: synthesis and crystal structure
;
_journal_issue 10
_journal_name_full 'Journal of the Chemical Society, Dalton Transactions'
_journal_page_first 1677
_journal_paper_doi 10.1039/a810015b
_journal_year 1999
_chemical_formula_moiety 'C28 H44 O2 P2 Pt Te2 '
_chemical_formula_sum 'C28 H44 O2 P2 Pt Te2'
_chemical_formula_weight 924.89
_space_group_IT_number 14
_symmetry_cell_setting monoclinic
_symmetry_Int_Tables_number 14
_symmetry_space_group_name_Hall '-P 2ybc'
_symmetry_space_group_name_H-M 'P 1 21/c 1'
_audit_creation_date 'Fri Oct 23 18:36:51 1998'
_audit_creation_method 'from TEXRAY.INF file'
_cell_angle_alpha 90
_cell_angle_beta 96.57(3)
_cell_angle_gamma 90
_cell_formula_units_Z 2
_cell_length_a 9.216(6)
_cell_length_b 12.072(4)
_cell_length_c 14.533(3)
_cell_measurement_reflns_used 20
_cell_measurement_temperature 193.2
_cell_measurement_theta_max 13.6
_cell_measurement_theta_min 10.8
_cell_volume 1606.3(12)
_computing_cell_refinement 'Rigaku/AFC Diffractometer Control'
_computing_data_collection 'Rigaku/AFC Diffractometer Control'
_computing_data_reduction teXsan
_computing_publication_material teXsan
_computing_structure_refinement teXsan
_computing_structure_solution SHELXS86
_diffrn_ambient_temperature 193.2
_diffrn_measurement_device_type 'Rigaku AFC7R'
_diffrn_measurement_method \w-2\q
_diffrn_orient_matrix_UB_11 0.00640
_diffrn_orient_matrix_UB_12 0.03839
_diffrn_orient_matrix_UB_13 -0.06037
_diffrn_orient_matrix_UB_21 -0.00582
_diffrn_orient_matrix_UB_22 0.07339
_diffrn_orient_matrix_UB_23 0.03129
_diffrn_orient_matrix_UB_31 0.10888
_diffrn_orient_matrix_UB_32 0.00167
_diffrn_orient_matrix_UB_33 0.01317
_diffrn_radiation_detector 'scintillation counter'
_diffrn_radiation_monochromator graphite
_diffrn_radiation_source 'Rigaku rotating anode'
_diffrn_radiation_type 'Mo K\a'
_diffrn_radiation_wavelength 0.7107
_diffrn_reflns_av_R_equivalents 0.116
_diffrn_reflns_av_sigmaI/netI 0.244
_diffrn_reflns_limit_h_max 12
_diffrn_reflns_limit_h_min 0
_diffrn_reflns_limit_k_max 15
_diffrn_reflns_limit_k_min 0
_diffrn_reflns_limit_l_max 18
_diffrn_reflns_limit_l_min -18
_diffrn_reflns_number 4114
_diffrn_reflns_reduction_process 'Lp corrections applied'
_diffrn_reflns_theta_max 27.56
_diffrn_reflns_theta_min 1.69
_diffrn_standards_decay_% 1.31
_diffrn_standards_interval_count 150
_diffrn_standards_number 3
_exptl_absorpt_coefficient_mu 6.252
_exptl_absorpt_correction_T_max 1.000
_exptl_absorpt_correction_T_min 0.567
_exptl_absorpt_correction_type refdelf
_exptl_absorpt_process_details '(Walker & Stuart, 1983)'
_exptl_crystal_colour orange
_exptl_crystal_density_diffrn 1.912
_exptl_crystal_density_method 'not measured'
_exptl_crystal_description prismatic
_exptl_crystal_F_000 880.00
_exptl_crystal_size_max 0.110
_exptl_crystal_size_mid 0.090
_exptl_crystal_size_min 0.090
_refine_diff_density_max 1.06
_refine_diff_density_min -1.17
_refine_ls_extinction_method none
_refine_ls_goodness_of_fit_ref 1.235
_refine_ls_hydrogen_treatment noref
_refine_ls_matrix_type full
_refine_ls_number_constraints 0
_refine_ls_number_parameters 160
_refine_ls_number_reflns 1428
_refine_ls_number_restraints 0
_refine_ls_R_factor_all 0.0536
_refine_ls_R_factor_gt 0.0536
_refine_ls_shift/su_max 0.0006
_refine_ls_shift/su_mean 0.0000
_refine_ls_structure_factor_coef F
_refine_ls_weighting_details 'w = 1/[\s^2^(Fo) + 0.00010|Fo|^2^]'
_refine_ls_weighting_scheme calc
_refine_ls_wR_factor_gt 0.0514
_refine_ls_wR_factor_ref 0.0514
_reflns_number_gt 1428
_reflns_number_total 3882
_reflns_threshold_expression >3.0sigma(I)
_cod_data_source_file 810015bsup1.cif
_cod_data_source_block (4-CH3C6H4COTe)2Pt(PEt3)2
_cod_depositor_comments
;
The following automatic conversions were performed:
'_reflns_observed_expression' tag replaced with
'_reflns_threshold_expression' tag as specified in the replacement
file
'cod-tools/trunk/perl-scripts/inputs/replacement_tags.lst'.

'_atom_site_calc_flags'
tag replaced with '_atom_site_calc_flag' tag as specified in the
replacement file
'cod-tools/trunk/perl-scripts/inputs/replacement_tags.lst'.

'_atom_type_scat_imag'
tag replaced with '_atom_type_scat_dispersion_imag' tag as specified
in the replacement file
'cod-tools/trunk/perl-scripts/inputs/replacement_tags.lst'.

Automatic conversion script
Id: cif_correct_tags 3137 2015-03-23 15:08:43Z antanas 
;
_cod_original_cell_volume 1606.3(9)
_cod_original_sg_symbol_H-M 'P 21/c       '
_cod_original_formula_sum 'C28 H44 O2 P2 Pt Te2 '
_cod_database_code 7027241

loop_
_symmetry_equiv_pos_as_xyz
x,y,z
-x,1/2+y,1/2-z
-x,-y,-z
x,1/2-y,1/2+z

loop_
_atom_site_label
_atom_site_type_symbol
_atom_site_fract_x
_atom_site_fract_y
_atom_site_fract_z
_atom_site_U_iso_or_equiv
_atom_site_adp_type
_atom_site_occupancy
_atom_site_calc_flag
_atom_site_refinement_flags
Pt Pt 0.5000 0.0000 0.0000 0.0278(3) Uani 1.00 d S
Te Te 0.3184(2) 0.1083(1) -0.1210(1) 0.0363(5) Uani 1.00 d .
P P 0.3414(7) 0.0402(5) 0.1078(4) 0.041(2) Uani 1.00 d .
O O 0.219(2) -0.122(1) -0.1480(10) 0.049(5) Uani 1.00 d .
C(1) C 0.082(2) -0.011(2) -0.262(1) 0.033(6) Uani 1.00 d .
C(2) C 0.043(2) 0.099(2) -0.290(1) 0.034(6) Uani 1.00 d .
C(3) C -0.062(2) 0.114(2) -0.366(1) 0.030(6) Uani 1.00 d .
C(4) C -0.134(3) 0.024(2) -0.416(1) 0.049(8) Uani 1.00 d .
C(5) C -0.090(3) -0.082(2) -0.381(1) 0.037(7) Uani 1.00 d .
C(6) C 0.017(3) -0.096(2) -0.309(2) 0.050(8) Uani 1.00 d .
C(7) C 0.191(2) -0.029(2) -0.180(1) 0.042(7) Uani 1.00 d .
C(8) C -0.251(3) 0.044(2) -0.490(2) 0.068(9) Uani 1.00 d .
C(9) C 0.292(3) 0.190(2) 0.116(2) 0.072(10) Uani 1.00 d .
C(10) C 0.419(4) 0.267(2) 0.111(2) 0.10(1) Uani 1.00 d .
C(11) C 0.171(3) -0.028(2) 0.078(1) 0.070(10) Uani 1.00 d .
C(12) C 0.186(3) -0.156(3) 0.079(2) 0.09(1) Uani 1.00 d .
C(13) C 0.382(2) -0.003(2) 0.231(1) 0.056(7) Uani 1.00 d .
C(14) C 0.483(3) 0.074(2) 0.292(1) 0.061(8) Uani 1.00 d .
H(1) H 0.0860 0.1610 -0.2574 0.0409 Uiso 1.00 calc .
H(2) H -0.0871 0.1857 -0.3848 0.0383 Uiso 1.00 calc .
H(3) H -0.1400 -0.1449 -0.4089 0.0522 Uiso 1.00 calc .
H(4) H 0.0446 -0.1691 -0.2922 0.0594 Uiso 1.00 calc .
H(5) H -0.3443 0.0061 -0.4730 0.0800 Uiso 1.00 calc .
H(6) H -0.2349 0.0025 -0.5466 0.0800 Uiso 1.00 calc .
H(7) H -0.2739 0.1148 -0.5037 0.0800 Uiso 1.00 calc .
H(8) H 0.2174 0.2048 0.0648 0.0939 Uiso 1.00 calc .
H(9) H 0.2539 0.2013 0.1716 0.0939 Uiso 1.00 calc .
H(10) H 0.4631 0.2558 0.0495 0.1433 Uiso 1.00 calc .
H(11) H 0.3957 0.3425 0.1110 0.1433 Uiso 1.00 calc .
H(12) H 0.4999 0.2519 0.1564 0.1433 Uiso 1.00 calc .
H(13) H 0.1347 -0.0033 0.0170 0.0835 Uiso 1.00 calc .
H(14) H 0.1079 -0.0053 0.1204 0.0835 Uiso 1.00 calc .
H(15) H 0.2486 -0.1742 0.0344 0.1204 Uiso 1.00 calc .
H(16) H 0.0909 -0.1830 0.0612 0.1204 Uiso 1.00 calc .
H(17) H 0.2222 -0.1761 0.1379 0.1204 Uiso 1.00 calc .
H(18) H 0.4230 -0.0746 0.2313 0.0670 Uiso 1.00 calc .
H(19) H 0.2908 -0.0056 0.2559 0.0670 Uiso 1.00 calc .
H(20) H 0.5758 0.0768 0.2678 0.0755 Uiso 1.00 calc .
H(21) H 0.4434 0.1444 0.2939 0.0755 Uiso 1.00 calc .
H(22) H 0.4988 0.0427 0.3530 0.0755 Uiso 1.00 calc .

loop_
_atom_site_aniso_label
_atom_site_aniso_U_11
_atom_site_aniso_U_22
_atom_site_aniso_U_33
_atom_site_aniso_U_12
_atom_site_aniso_U_13
_atom_site_aniso_U_23
Pt 0.0266(7) 0.0283(5) 0.0291(6) 0.0032(8) 0.0054(5) 0.0022(7)
Te 0.037(1) 0.0333(8) 0.0374(9) 0.0046(8) -0.0003(7) 0.0040(7)
P 0.039(4) 0.053(4) 0.032(3) 0.007(3) 0.007(3) 0.004(3)
O 0.06(1) 0.032(9) 0.06(1) 0.000(9) 0.023(9) 0.003(8)
C(1) 0.01(1) 0.03(1) 0.05(1) -0.02(1) 0.005(9) -0.01(1)
C(2) 0.04(1) 0.04(1) 0.02(1) -0.01(1) -0.021(9) 0.008(10)
C(3) 0.01(1) 0.03(1) 0.05(1) -0.01(1) 0.006(10) -0.01(1)
C(4) 0.05(2) 0.05(2) 0.05(1) -0.01(1) 0.01(1) -0.01(1)
C(5) 0.05(2) 0.02(1) 0.05(1) -0.01(1) 0.01(1) -0.008(10)
C(6) 0.04(2) 0.05(2) 0.06(2) -0.01(1) 0.00(1) 0.02(1)
C(7) 0.03(1) 0.03(1) 0.06(2) -0.01(1) 0.00(1) 0.00(1)
C(8) 0.05(2) 0.10(2) 0.05(2) 0.00(2) -0.02(1) 0.01(1)
C(9) 0.10(2) 0.06(2) 0.06(2) 0.06(2) 0.02(2) 0.00(1)
C(10) 0.16(3) 0.06(2) 0.05(2) 0.01(2) -0.03(2) -0.01(1)
C(11) 0.05(2) 0.11(3) 0.05(1) -0.01(2) 0.01(1) 0.02(2)
C(12) 0.09(2) 0.12(3) 0.07(2) -0.08(2) -0.01(2) 0.00(2)
C(13) 0.06(2) 0.05(1) 0.05(1) 0.03(2) 0.02(1) 0.01(2)
C(14) 0.09(2) 0.06(2) 0.03(1) 0.03(2) 0.00(1) -0.02(1)

loop_
_atom_type_symbol
_atom_type_description
_atom_type_scat_dispersion_real
_atom_type_scat_dispersion_imag
_atom_type_scat_source
C C 0.003 0.002
;International Tables for Crystallography
(1992, Vol. C, Tables 4.2.6.8 and 6.1.1.1)
;
H H 0.000 0.000
;International Tables for Crystallography
(1992, Vol. C, Table 6.1.1.2)
;
O O 0.011 0.006
;International Tables for Crystallography
(1992, Vol. C, Tables 4.2.6.8 and 6.1.1.1)
;
P P 0.102 0.094
;International Tables for Crystallography
(1992, Vol. C, Tables 4.2.6.8 and 6.1.1.1)
;
Pt Pt -1.703 8.390
;International Tables for Crystallography
(1992, Vol. C, Tables 4.2.6.8 and 6.1.1.1)
;
Te Te -0.531 1.675
;International Tables for Crystallography
(1992, Vol. C, Tables 4.2.6.8 and 6.1.1.1)
;

loop_
_geom_angle_atom_site_label_1
_geom_angle_atom_site_label_2
_geom_angle_atom_site_label_3
_geom_angle
_geom_angle_site_symmetry_1
_geom_angle_site_symmetry_2
_geom_angle_site_symmetry_3
_geom_angle_publ_flag
Te Pt Te 180.0000(1) 1_555 1_555 3_655 yes
Te Pt P 86.9(1) 1_555 1_555 1_555 yes
Te Pt P 93.1(1) 1_555 1_555 3_655 yes
Te Pt P 93.1(1) 3_655 1_555 1_555 yes
Te Pt P 86.9(1) 3_655 1_555 3_655 yes
P Pt P 180.0 1_555 1_555 3_655 yes
Pt Te C(7) 99.3(6) 1_555 1_555 1_555 yes
Pt P C(9) 115.2(9) 1_555 1_555 1_555 yes
Pt P C(11) 110.2(8) 1_555 1_555 1_555 yes
Pt P C(13) 121.3(7) 1_555 1_555 1_555 yes
C(9) P C(11) 104(1) 1_555 1_555 1_555 yes
C(9) P C(13) 103(1) 1_555 1_555 1_555 yes
C(11) P C(13) 100(1) 1_555 1_555 1_555 yes
C(2) C(1) C(6) 119(1) 1_555 1_555 1_555 yes
C(2) C(1) C(7) 119(1) 1_555 1_555 1_555 yes
C(6) C(1) C(7) 121(2) 1_555 1_555 1_555 yes
C(1) C(2) C(3) 118(1) 1_555 1_555 1_555 yes
C(1) C(2) H(1) 121(1) 1_555 1_555 1_555 no
C(3) C(2) H(1) 120(2) 1_555 1_555 1_555 no
C(2) C(3) C(4) 122(2) 1_555 1_555 1_555 yes
C(2) C(3) H(2) 118(1) 1_555 1_555 1_555 no
C(4) C(3) H(2) 118(2) 1_555 1_555 1_555 no
C(3) C(4) C(5) 114(1) 1_555 1_555 1_555 yes
C(3) C(4) C(8) 120(2) 1_555 1_555 1_555 yes
C(5) C(4) C(8) 124(2) 1_555 1_555 1_555 yes
C(4) C(5) C(6) 122(1) 1_555 1_555 1_555 yes
C(4) C(5) H(3) 117(2) 1_555 1_555 1_555 no
C(6) C(5) H(3) 119(2) 1_555 1_555 1_555 no
C(1) C(6) C(5) 122(2) 1_555 1_555 1_555 yes
C(1) C(6) H(4) 119(2) 1_555 1_555 1_555 no
C(5) C(6) H(4) 117(2) 1_555 1_555 1_555 no
Te C(7) O 117(1) 1_555 1_555 1_555 yes
Te C(7) C(1) 120(1) 1_555 1_555 1_555 yes
O C(7) C(1) 121(1) 1_555 1_555 1_555 yes
C(4) C(8) H(5) 108(2) 1_555 1_555 1_555 no
C(4) C(8) H(6) 111(2) 1_555 1_555 1_555 no
C(4) C(8) H(7) 117(2) 1_555 1_555 1_555 no
H(5) C(8) H(6) 100(2) 1_555 1_555 1_555 no
H(5) C(8) H(7) 106(2) 1_555 1_555 1_555 no
H(6) C(8) H(7) 111(2) 1_555 1_555 1_555 no
P C(9) C(10) 113(1) 1_555 1_555 1_555 yes
P C(9) H(8) 106(1) 1_555 1_555 1_555 no
P C(9) H(9) 108(1) 1_555 1_555 1_555 no
C(10) C(9) H(8) 109(2) 1_555 1_555 1_555 no
C(10) C(9) H(9) 108(2) 1_555 1_555 1_555 no
H(8) C(9) H(9) 109(2) 1_555 1_555 1_555 no
C(9) C(10) H(10) 110(2) 1_555 1_555 1_555 no
C(9) C(10) H(11) 114(3) 1_555 1_555 1_555 no
C(9) C(10) H(12) 113(2) 1_555 1_555 1_555 no
H(10) C(10) H(11) 104(2) 1_555 1_555 1_555 no
H(10) C(10) H(12) 102(3) 1_555 1_555 1_555 no
H(11) C(10) H(12) 110(2) 1_555 1_555 1_555 no
P C(11) C(12) 112(1) 1_555 1_555 1_555 yes
P C(11) H(13) 106(1) 1_555 1_555 1_555 no
P C(11) H(14) 107(2) 1_555 1_555 1_555 no
C(12) C(11) H(13) 110(2) 1_555 1_555 1_555 no
C(12) C(11) H(14) 110(2) 1_555 1_555 1_555 no
H(13) C(11) H(14) 109(2) 1_555 1_555 1_555 no
C(11) C(12) H(15) 106(2) 1_555 1_555 1_555 no
C(11) C(12) H(16) 105(3) 1_555 1_555 1_555 no
C(11) C(12) H(17) 107(2) 1_555 1_555 1_555 no
H(15) C(12) H(16) 110(2) 1_555 1_555 1_555 no
H(15) C(12) H(17) 113(3) 1_555 1_555 1_555 no
H(16) C(12) H(17) 113(2) 1_555 1_555 1_555 no
P C(13) C(14) 115(1) 1_555 1_555 1_555 yes
P C(13) H(18) 107(1) 1_555 1_555 1_555 no
P C(13) H(19) 107(1) 1_555 1_555 1_555 no
C(14) C(13) H(18) 109(2) 1_555 1_555 1_555 no
C(14) C(13) H(19) 107(2) 1_555 1_555 1_555 no
H(18) C(13) H(19) 109(2) 1_555 1_555 1_555 no
C(13) C(14) H(20) 109(1) 1_555 1_555 1_555 no
C(13) C(14) H(21) 110(2) 1_555 1_555 1_555 no
C(13) C(14) H(22) 108(2) 1_555 1_555 1_555 no
H(20) C(14) H(21) 110(2) 1_555 1_555 1_555 no
H(20) C(14) H(22) 107(2) 1_555 1_555 1_555 no
H(21) C(14) H(22) 109(1) 1_555 1_555 1_555 no

loop_
_geom_bond_atom_site_label_1
_geom_bond_atom_site_label_2
_geom_bond_distance
_geom_bond_site_symmetry_1
_geom_bond_site_symmetry_2
_geom_bond_publ_flag
Pt Te 2.632(2) 1_555 1_555 yes
Pt Te 2.632(2) 1_555 3_655 yes
Pt P 2.313(6) 1_555 1_555 yes
Pt P 2.313(6) 1_555 3_655 yes
Te C(7) 2.15(2) 1_555 1_555 yes
P C(9) 1.87(2) 1_555 1_555 yes
P C(11) 1.78(3) 1_555 1_555 yes
P C(13) 1.86(2) 1_555 1_555 yes
O C(7) 1.23(2) 1_555 1_555 yes
C(1) C(2) 1.42(3) 1_555 1_555 yes
C(1) C(6) 1.34(3) 1_555 1_555 yes
C(1) C(7) 1.48(3) 1_555 1_555 yes
C(2) C(3) 1.40(3) 1_555 1_555 yes
C(2) H(1) 0.946 1_555 1_555 no
C(3) C(4) 1.42(3) 1_555 1_555 yes
C(3) H(2) 0.929 1_555 1_555 no
C(4) C(5) 1.42(3) 1_555 1_555 yes
C(4) C(8) 1.46(3) 1_555 1_555 yes
C(5) C(6) 1.36(3) 1_555 1_555 yes
C(5) H(3) 0.952 1_555 1_555 no
C(6) H(4) 0.943 1_555 1_555 no
C(8) H(5) 1.035 1_555 1_555 no
C(8) H(6) 0.987 1_555 1_555 no
C(8) H(7) 0.893 1_555 1_555 no
C(9) C(10) 1.51(4) 1_555 1_555 yes
C(9) H(8) 0.970 1_555 1_555 no
C(9) H(9) 0.925 1_555 1_555 no
C(10) H(10) 1.027 1_555 1_555 no
C(10) H(11) 0.936 1_555 1_555 no
C(10) H(12) 0.957 1_555 1_555 no
C(11) C(12) 1.55(4) 1_555 1_555 yes
C(11) H(13) 0.959 1_555 1_555 no
C(11) H(14) 0.939 1_555 1_555 no
C(12) H(15) 0.944 1_555 1_555 no
C(12) H(16) 0.946 1_555 1_555 no
C(12) H(17) 0.911 1_555 1_555 no
C(13) C(14) 1.52(3) 1_555 1_555 yes
C(13) H(18) 0.946 1_555 1_555 no
C(13) H(19) 0.954 1_555 1_555 no
C(14) H(20) 0.957 1_555 1_555 no
C(14) H(21) 0.934 1_555 1_555 no
C(14) H(22) 0.961 1_555 1_555 no

loop_
_geom_contact_atom_site_label_1
_geom_contact_atom_site_label_2
_geom_contact_distance
_geom_contact_site_symmetry_1
_geom_contact_site_symmetry_2
Pt Te 2.632(2) 1_555 1_555
Pt Te 2.632(2) 1_555 3_655
O C(3) 3.52(2) 1_555 2_544

loop_
_geom_torsion_atom_site_label_1
_geom_torsion_atom_site_label_2
_geom_torsion_atom_site_label_3
_geom_torsion_atom_site_label_4
_geom_torsion
_geom_torsion_site_symmetry_1
_geom_torsion_site_symmetry_2
_geom_torsion_site_symmetry_3
_geom_torsion_site_symmetry_4
_geom_torsion_publ_flag
Pt Te C(7) O 2(1) 1_555 1_555 1_555 1_555 yes
Pt Te C(7) C(1) -172(1) 1_555 1_555 1_555 1_555 yes
Pt Te C(7) O -2(1) 1_555 3_655 3_655 3_655 yes
Pt Te C(7) C(1) 172(1) 1_555 3_655 3_655 3_655 yes
Pt P C(9) C(10) -40(2) 1_555 1_555 1_555 1_555 yes
Pt P C(11) C(12) 62(1) 1_555 1_555 1_555 1_555 yes
Pt P C(13) C(14) 82(1) 1_555 1_555 1_555 1_555 yes
Pt P C(9) C(10) 40(2) 1_555 3_655 3_655 3_655 yes
Pt P C(11) C(12) -62(1) 1_555 3_655 3_655 3_655 yes
Pt P C(13) C(14) -82(1) 1_555 3_655 3_655 3_655 yes
Te Pt P C(9) -52(1) 1_555 1_555 1_555 1_555 yes
Te Pt P C(11) 65.5(9) 1_555 1_555 1_555 1_555 yes
Te Pt P C(13) -177(1) 1_555 1_555 1_555 1_555 yes
Te Pt P C(9) -127(1) 1_555 1_555 3_655 3_655 yes
Te Pt P C(11) 114.5(9) 1_555 1_555 3_655 3_655 yes
Te Pt P C(13) -2(1) 1_555 1_555 3_655 3_655 yes
Te C(7) C(1) C(2) -11(2) 1_555 1_555 1_555 1_555 yes
Te C(7) C(1) C(6) 169(1) 1_555 1_555 1_555 1_555 yes
P Pt Te C(7) -94.8(6) 1_555 1_555 1_555 1_555 yes
P Pt Te C(7) -85.2(6) 1_555 1_555 3_655 3_655 yes
O C(7) C(1) C(2) 173(2) 1_555 1_555 1_555 1_555 yes
O C(7) C(1) C(6) -5(3) 1_555 1_555 1_555 1_555 yes
C(1) C(2) C(3) C(4) 1(3) 1_555 1_555 1_555 1_555 yes
C(1) C(6) C(5) C(4) 5(3) 1_555 1_555 1_555 1_555 yes
C(2) C(1) C(6) C(5) -3(3) 1_555 1_555 1_555 1_555 yes
C(2) C(3) C(4) C(5) 0(3) 1_555 1_555 1_555 1_555 yes
C(2) C(3) C(4) C(8) 174(2) 1_555 1_555 1_555 1_555 yes
C(3) C(2) C(1) C(6) 0(3) 1_555 1_555 1_555 1_555 yes
C(3) C(2) C(1) C(7) -179(1) 1_555 1_555 1_555 1_555 yes
C(3) C(4) C(5) C(6) -3(3) 1_555 1_555 1_555 1_555 yes
C(5) C(6) C(1) C(7) 175(2) 1_555 1_555 1_555 1_555 yes
C(6) C(5) C(4) C(8) -177(2) 1_555 1_555 1_555 1_555 yes
C(9) P C(11) C(12) -172(1) 1_555 1_555 1_555 1_555 yes
C(9) P C(13) C(14) -48(1) 1_555 1_555 1_555 1_555 yes
C(10) C(9) P C(11) -161(1) 1_555 1_555 1_555 1_555 yes
C(10) C(9) P C(13) 93(1) 1_555 1_555 1_555 1_555 yes
C(11) P C(13) C(14) -155(1) 1_555 1_555 1_555 1_555 yes
C(12) C(11) P C(13) -66(1) 1_555 1_555 1_555 1_555 yes
